data_1561920
loop_
_publ_author_name
'Schneemeyer, L.F.'
'Siegrist, T.'
'Besara, T.'
'Lundberg, M.'
'Sun, J.'
'Singh, D.J.'

_publ_section_title
;
 A family of rare earth molybdenum bronzes: Oxides consisting of periodic
 arrays of interacting magnetic units
;
_journal_name_full 'Journal of Solid State Chemistry'
_journal_page_first 178
_journal_page_last 185
_journal_paper_doi 10.1016/j.jssc.2015.03.028
_journal_volume 227
_journal_year 2015
_chemical_absolute_configuration .
_chemical_formula_moiety 'Mo16 O44 Tb1'
_chemical_formula_sum 'Mo16 O44 Tb'
_chemical_formula_weight 2397.94
_space_group_IT_number 148
_space_group_name_Hall '-R 3'
_space_group_name_H-M_alt 'R -3 :H'
_symmetry_cell_setting trigonal
_symmetry_space_group_name_H-M 'R -3 :H'
_atom_sites_solution_hydrogens difmap
_atom_sites_solution_primary other
_cell_angle_alpha 90
_cell_angle_beta 90
_cell_angle_gamma 120
_cell_formula_units_Z 3
_cell_length_a 10.76743(19)
_cell_length_b 10.76743(19)
_cell_length_c 27.4399(6)
_cell_measurement_reflns_used 0
_cell_measurement_temperature 293
_cell_measurement_theta_max 0
_cell_measurement_theta_min 0
_cell_volume 2755.10(9)
_computing_cell_refinement 'CrysAlis, (Oxford Diffraction, 2002)'
_computing_data_collection 'Xcalibur, (Oxford Diffraction, 2002)'
_computing_data_reduction 'CrysAlis, (Oxford Diffraction, 2002)'
_computing_molecular_graphics 'CAMERON (Watkin et al., 1996)'
_computing_publication_material 'CRYSTALS (Betteridge et al., 2003)'
_computing_structure_refinement 'CRYSTALS (Betteridge et al., 2003)'
_computing_structure_solution 'USER DEFINED STRUCTURE SOLUTION'
_diffrn_ambient_temperature 293
_diffrn_measured_fraction_theta_full 0.999
_diffrn_measured_fraction_theta_max 0.974
_diffrn_measurement_device Area
_diffrn_measurement_device_type 'Oxford Diffraction XCALIBUR'
_diffrn_measurement_method '\f & \w scans'
_diffrn_radiation_monochromator graphite
_diffrn_radiation_type 'Mo K\a'
_diffrn_radiation_wavelength 0.71073
_diffrn_reflns_av_R_equivalents 0.089
_diffrn_reflns_limit_h_max 13
_diffrn_reflns_limit_h_min -27
_diffrn_reflns_limit_k_max 27
_diffrn_reflns_limit_k_min 0
_diffrn_reflns_limit_l_max 69
_diffrn_reflns_limit_l_min 0
_diffrn_reflns_number 10772
_diffrn_reflns_theta_full 29.948
_diffrn_reflns_theta_max 66.551
_diffrn_reflns_theta_min 3.687
_diffrn_standards_interval_count .
_diffrn_standards_interval_time .
_diffrn_standards_number 0
_exptl_absorpt_coefficient_mu 7.277
_exptl_absorpt_correction_T_max 0.31
_exptl_absorpt_correction_T_min 0.21
_exptl_absorpt_correction_type analytical
_exptl_absorpt_process_details
; 
 Analytical Absorption (De Meulenaer & Tompa, 1965) 
;
_exptl_crystal_density_diffrn 4.336
_exptl_crystal_density_method 'not measured'
_exptl_crystal_F_000 3267.000
_exptl_crystal_size_max 0.197
_exptl_crystal_size_mid 0.168
_exptl_crystal_size_min 0.160
_refine_diff_density_max 4.84
_refine_diff_density_min -1.98
_refine_ls_extinction_method None
_refine_ls_goodness_of_fit_ref 1.1749
_refine_ls_hydrogen_treatment noref
_refine_ls_matrix_type full
_refine_ls_number_parameters 94
_refine_ls_number_reflns 8343
_refine_ls_number_restraints 0
_refine_ls_R_factor_all 0.0786
_refine_ls_R_factor_gt 0.0588
_refine_ls_shift/su_max 0.0008329
_refine_ls_shift/su_mean 0.0000384
_refine_ls_structure_factor_coef F
_refine_ls_weighting_details
;
 Method, part 1, Chebychev polynomial, (Watkin, 1994, Prince, 1982) 
 [weight] = 1.0/[A~0~*T~0~(x)+A~1~*T~1~(x) ... +A~n-1~]*T~n-1~(x)] 
 where A~i~ are the Chebychev coefficients listed below and x= Fcalc/Fmax 
 Method = Robust Weighting (Prince, 1982) 
 W = [weight] * [1-(deltaF/6*sigmaF)^2^]^2^ 
 A~i~ are: 
 13.1 -8.84 10.1 
;
_refine_ls_weighting_scheme calc
_refine_ls_wR_factor_all 0.0613
_refine_ls_wR_factor_gt 0.0513
_refine_ls_wR_factor_ref 0.0513
_reflns_limit_h_max 13
_reflns_limit_h_min -27
_reflns_limit_k_max 27
_reflns_limit_k_min 0
_reflns_limit_l_max 69
_reflns_limit_l_min 0
_reflns_number_gt 8343
_reflns_number_total 10772
_reflns_threshold_expression I>2.0\s(I)
_oxford_diffrn_Wilson_B_factor 0.59
_oxford_diffrn_Wilson_scale 4.52
_oxford_refine_ls_r_factor_ref 0.0588
_oxford_refine_ls_scale 0.5015(6)
_oxford_reflns_number_all 10770
_oxford_reflns_threshold_expression_ref I>2.0\s(I)
_cod_data_source_file JSSC-2015-227-178.cif
_cod_data_source_block TbMo16O44
_cod_depositor_comments
;
The following automatic conversions were performed:

data item '_atom_sites_solution_primary' value 'Other' was changed to
'other' in accordance with the built-in table derived from the CIF
Core dictionary named 'cif_core.dic' version 2.4.5 last updated on
2014-11-21.

Automatic conversion script
Id: cif_fix_values 8369 2020-08-20 11:38:08Z andrius 
;
_cod_original_sg_symbol_H-M 'R -3 '
_cod_original_formula_sum 'Mo16 O44 Tb1'
_cod_database_code 1561920

loop_
_symmetry_equiv_pos_as_xyz
x,y,z
-x,-y,-z
x+1/3,y+2/3,z+2/3
-x+1/3,-y+2/3,-z+2/3
x+2/3,y+1/3,z+1/3
-x+2/3,-y+1/3,-z+1/3
-y,x-y,z
y,-x+y,-z
-y+1/3,x-y+2/3,z+2/3
y+1/3,-x+y+2/3,-z+2/3
-y+2/3,x-y+1/3,z+1/3
y+2/3,-x+y+1/3,-z+1/3
-x+y,-x,z
x-y,x,-z
-x+y+1/3,-x+2/3,z+2/3
x-y+1/3,x+2/3,-z+2/3
-x+y+2/3,-x+1/3,z+1/3
x-y+2/3,x+1/3,-z+1/3

loop_
_atom_site_label
_atom_site_type_symbol
_atom_site_fract_x
_atom_site_fract_y
_atom_site_fract_z
_atom_site_U_iso_or_equiv
_atom_site_occupancy
_atom_site_adp_type
_atom_site_refinement_flags_posn
_atom_site_refinement_flags_adp
_atom_site_refinement_flags_occupancy
_atom_site_disorder_assembly
_atom_site_disorder_group
_atom_site_attached_hydrogens
Tb1 Tb 0.0000 0.0000 0.0000 0.0075 1.0000 Uani S T . . . .
Mo2 Mo 0.0000 0.0000 0.382756(14) 0.0068 1.0000 Uani S T . . . .
Mo3 Mo 0.0000 0.0000 0.146342(14) 0.0067 1.0000 Uani S T . . . .
Mo4 Mo 0.01583(3) 0.46362(3) 0.127419(9) 0.0069 1.0000 Uani . . . . . .
Mo5 Mo 0.38620(2) 0.21679(2) 0.047615(9) 0.0068 1.0000 Uani . . . . . .
O6 O 0.3486(3) 0.0649(3) 0.08362(10) 0.0130 1.0000 Uani . . . . . .
O7 O 0.0000 0.0000 0.08332(18) 0.0189 1.0000 Uani S T . . . .
O8 O 0.1104(2) 0.3973(2) 0.16623(8) 0.0090 1.0000 Uani . . . . . .
O9 O 0.2258(3) 0.1999(3) 0.02676(12) 0.0148 1.0000 Uani . . . . . .
O10 O 0.1691(3) 0.1022(3) 0.33524(10) 0.0141 1.0000 Uani . . . . . .
O11 O 0.0609(3) 0.1644(2) 0.41938(8) 0.0097 1.0000 Uani . . . . . .
O12 O 0.1490(3) 0.1613(3) 0.16737(11) 0.0136 1.0000 Uani . . . . . .
O13 O 0.0398(3) 0.2258(3) 0.24960(11) 0.0149 1.0000 Uani . . . . . .

loop_
_atom_site_aniso_label
_atom_site_aniso_U_11
_atom_site_aniso_U_22
_atom_site_aniso_U_33
_atom_site_aniso_U_23
_atom_site_aniso_U_13
_atom_site_aniso_U_12
Tb1 0.00824(5) 0.00824(5) 0.00596(8) 0.0000 0.0000 0.00412(3)
Mo2 0.00678(6) 0.00678(6) 0.00687(10) 0.0000 0.0000 0.00339(3)
Mo3 0.00706(6) 0.00706(6) 0.00611(10) 0.0000 0.0000 0.00353(3)
Mo4 0.00709(6) 0.00716(7) 0.00679(6) 0.00034(5) 0.00013(5) 0.00381(6)
Mo5 0.00657(6) 0.00642(6) 0.00713(6) -0.00026(5) 0.00009(5) 0.00302(5)
O6 0.0146(8) 0.0110(7) 0.0134(8) 0.0033(6) -0.0011(6) 0.0065(7)
O7 0.0234(13) 0.0234(13) 0.0099(12) 0.0000 0.0000 0.0117(7)
O8 0.0083(6) 0.0103(6) 0.0091(6) 0.0010(5) -0.0015(5) 0.0052(5)
O9 0.0101(7) 0.0149(9) 0.0196(10) -0.0028(8) -0.0041(7) 0.0065(7)
O10 0.0125(8) 0.0164(9) 0.0120(7) 0.0010(7) 0.0042(6) 0.0062(7)
O11 0.0114(6) 0.0085(6) 0.0097(6) -0.0027(5) 0.0000(5) 0.0054(5)
O12 0.0117(8) 0.0097(7) 0.0169(9) -0.0049(6) -0.0022(7) 0.0036(6)
O13 0.0103(7) 0.0164(9) 0.0166(9) 0.0038(7) 0.0058(7) 0.0056(7)

loop_
_atom_type_symbol
_atom_type_scat_dispersion_real
_atom_type_scat_dispersion_imag
_atom_type_scat_Cromer_Mann_a1
_atom_type_scat_Cromer_Mann_b1
_atom_type_scat_Cromer_Mann_a2
_atom_type_scat_Cromer_Mann_b2
_atom_type_scat_Cromer_Mann_a3
_atom_type_scat_Cromer_Mann_b3
_atom_type_scat_Cromer_Mann_a4
_atom_type_scat_Cromer_Mann_b4
_atom_type_scat_Cromer_Mann_c
_atom_type_scat_source
O 0.0106 0.0060 3.0485 13.2771 2.2868 5.7011 1.5463 0.3239 0.8670 32.9089 0.2508 'International Tables Vol C 4.2.6.8 and 6.1.1.4'
Mo -1.6832 0.6857 3.7025 0.2772 17.2356 1.0958 12.8876 11.0040 3.7429 61.6584 4.3875 'International Tables Vol C 4.2.6.8 and 6.1.1.4'
Tb -0.1723 4.1537 25.8976 2.2426 18.2185 0.1961 14.3167 12.6648 2.9535 115.3620 3.5822 'International Tables Vol C 4.2.6.8 and 6.1.1.4'

loop_
_geom_angle_atom_site_label_1
_geom_angle_site_symmetry_1
_geom_angle_atom_site_label_2
_geom_angle_site_symmetry_2
_geom_angle_atom_site_label_3
_geom_angle_site_symmetry_3
_geom_angle
_geom_angle_publ_flag
O9 7_555 Tb1 . O9 8_555 179.995 yes
O9 7_555 Tb1 . O9 14_555 68.79(7) yes
O9 8_555 Tb1 . O9 14_555 111.21(7) yes
O9 7_555 Tb1 . O9 13_555 111.21(7) yes
O9 8_555 Tb1 . O9 13_555 68.79(7) yes
O9 14_555 Tb1 . O9 13_555 179.995 yes
O9 7_555 Tb1 . O9 2_555 68.79(7) yes
O9 8_555 Tb1 . O9 2_555 111.21(7) yes
O9 14_555 Tb1 . O9 2_555 111.21(7) yes
O9 13_555 Tb1 . O9 2_555 68.79(7) yes
O9 7_555 Tb1 . O7 14_555 107.67(8) yes
O9 8_555 Tb1 . O7 14_555 72.33(8) yes
O9 14_555 Tb1 . O7 14_555 72.33(8) yes
O9 13_555 Tb1 . O7 14_555 107.67(8) yes
O9 2_555 Tb1 . O7 14_555 72.33(8) yes
O9 7_555 Tb1 . O7 . 72.33(8) yes
O9 8_555 Tb1 . O7 . 107.67(8) yes
O9 14_555 Tb1 . O7 . 107.67(8) yes
O9 13_555 Tb1 . O7 . 72.33(8) yes
O9 2_555 Tb1 . O7 . 107.67(8) yes
O9 7_555 Tb1 . O9 . 111.21(7) yes
O9 8_555 Tb1 . O9 . 68.79(7) yes
O9 14_555 Tb1 . O9 . 68.79(7) yes
O9 13_555 Tb1 . O9 . 111.21(7) yes
O9 2_555 Tb1 . O9 . 179.995 yes
O7 14_555 Tb1 . O7 . 179.995 yes
O7 14_555 Tb1 . O9 . 107.67(8) yes
O7 . Tb1 . O9 . 72.33(8) yes
O10 7_555 Mo2 . O10 13_555 84.05(12) yes
O10 7_555 Mo2 . O11 13_555 173.45(11) yes
O10 13_555 Mo2 . O11 13_555 92.13(11) yes
O10 7_555 Mo2 . O11 7_555 92.13(11) yes
O10 13_555 Mo2 . O11 7_555 90.28(11) yes
O11 13_555 Mo2 . O11 7_555 93.21(10) yes
O10 7_555 Mo2 . O10 . 84.05(12) yes
O10 13_555 Mo2 . O10 . 84.05(12) yes
O11 13_555 Mo2 . O10 . 90.28(11) yes
O11 7_555 Mo2 . O10 . 173.45(11) yes
O10 7_555 Mo2 . O11 . 90.28(11) yes
O10 13_555 Mo2 . O11 . 173.45(11) yes
O11 13_555 Mo2 . O11 . 93.21(10) yes
O11 7_555 Mo2 . O11 . 93.21(10) yes
O10 . Mo2 . O11 . 92.13(11) yes
O12 13_555 Mo3 . O12 7_555 109.93(10) yes
O12 13_555 Mo3 . O7 . 109.01(10) yes
O12 7_555 Mo3 . O7 . 109.01(10) yes
O12 13_555 Mo3 . O12 . 109.93(10) yes
O12 7_555 Mo3 . O12 . 109.93(10) yes
O7 . Mo3 . O12 . 109.01(10) yes
O13 12_455 Mo4 . O6 7_555 84.58(12) yes
O13 12_455 Mo4 . O12 12_455 84.41(12) yes
O6 7_555 Mo4 . O12 12_455 84.10(12) yes
O13 12_455 Mo4 . O8 12_455 90.25(11) yes
O6 7_555 Mo4 . O8 12_455 172.56(11) yes
O12 12_455 Mo4 . O8 12_455 90.07(11) yes
O13 12_455 Mo4 . O11 9_554 89.53(12) yes
O6 7_555 Mo4 . O11 9_554 91.26(11) yes
O12 12_455 Mo4 . O11 9_554 172.69(12) yes
O8 12_455 Mo4 . O11 9_554 94.06(11) yes
O13 12_455 Mo4 . O8 . 174.66(11) yes
O6 7_555 Mo4 . O8 . 91.59(11) yes
O12 12_455 Mo4 . O8 . 91.51(11) yes
O8 12_455 Mo4 . O8 . 93.20(10) yes
O11 9_554 Mo4 . O8 . 94.28(10) yes
O13 18_555 Mo5 . O10 6_555 107.75(14) yes
O13 18_555 Mo5 . O6 . 108.78(14) yes
O10 6_555 Mo5 . O6 . 109.95(14) yes
O13 18_555 Mo5 . O9 . 110.60(15) yes
O10 6_555 Mo5 . O9 . 110.52(15) yes
O6 . Mo5 . O9 . 109.22(14) yes
Mo4 13_555 O6 . Mo5 . 141.57(16) yes
Tb1 . O7 . Mo3 . 179.993 yes
Mo4 18_555 O8 . Mo4 . 174.45(15) yes
Tb1 . O9 . Mo5 . 134.14(16) yes
Mo2 . O10 . Mo5 6_555 156.30(18) yes
Mo2 . O11 . Mo4 17_455 174.78(15) yes
Mo4 18_555 O12 . Mo3 . 146.72(17) yes
Mo4 18_555 O13 . Mo5 12_455 164.19(19) yes

loop_
_geom_bond_atom_site_label_1
_geom_bond_site_symmetry_1
_geom_bond_atom_site_label_2
_geom_bond_site_symmetry_2
_geom_bond_distance
_geom_bond_publ_flag
Tb1 . O9 7_555 2.418(3) yes
Tb1 . O9 8_555 2.418(3) yes
Tb1 . O9 14_555 2.418(3) yes
Tb1 . O9 13_555 2.418(3) yes
Tb1 . O9 2_555 2.418(3) yes
Tb1 . O7 14_555 2.286(5) yes
Tb1 . O7 . 2.286(5) yes
Tb1 . O9 . 2.418(3) yes
Mo2 . O10 7_555 2.055(3) yes
Mo2 . O10 13_555 2.055(3) yes
Mo2 . O11 13_555 1.847(2) yes
Mo2 . O11 7_555 1.847(2) yes
Mo2 . O10 . 2.055(3) yes
Mo2 . O11 . 1.847(2) yes
Mo3 . O12 13_555 1.771(3) yes
Mo3 . O12 7_555 1.771(3) yes
Mo3 . O7 . 1.729(5) yes
Mo3 . O12 . 1.771(3) yes
Mo4 . O13 12_455 2.088(3) yes
Mo4 . O6 7_555 2.066(3) yes
Mo4 . O12 12_455 2.063(3) yes
Mo4 . O8 12_455 1.851(2) yes
Mo4 . O11 9_554 1.841(2) yes
Mo4 . O8 . 1.846(2) yes
Mo5 . O13 18_555 1.772(3) yes
Mo5 . O10 6_555 1.767(3) yes
Mo5 . O6 . 1.775(2) yes
Mo5 . O9 . 1.741(3) yes

loop_
_oxford_twin_element_scale_factors
0.2221(7)
0.7779(7)
